data_4087598
loop_
_publ_author_name
'Nakae, Toyotaka'
'Hirotsu, Masakazu'
'Kinoshita, Isamu'

_publ_section_title
;
 Di- and Mononuclear Iron Complexes of N,C,S-Tridentate Ligands Containing
 an Aminopyridyl Group: Effect of the Pendant Amine Site on Catalytic
 Properties for Proton Reduction
;
_journal_issue 16
_journal_name_full Organometallics
_journal_page_first 3988
_journal_paper_doi 10.1021/acs.organomet.5b00366
_journal_volume 34
_journal_year 2015
_chemical_formula_moiety 'C34 H34 Fe N2 O P2 S'
_chemical_formula_sum 'C34 H34 Fe N2 O P2 S'
_chemical_formula_weight 636.48
_space_group_IT_number 14
_space_group_name_Hall '-P 2ybc'
_space_group_name_H-M_alt 'P 1 21/c 1'
_symmetry_cell_setting monoclinic
_symmetry_space_group_name_Hall '-P 2ybc'
_symmetry_space_group_name_H-M 'P 1 21/c 1'
_atom_sites_solution_hydrogens difmap
_atom_sites_solution_primary direct
_atom_sites_solution_secondary difmap
_audit_creation_method SHELXL-97
_cell_angle_alpha 90.00
_cell_angle_beta 108.301(2)
_cell_angle_gamma 90.00
_cell_formula_units_Z 4
_cell_length_a 12.8198(19)
_cell_length_b 13.4489(18)
_cell_length_c 18.317(3)
_cell_measurement_reflns_used 8972
_cell_measurement_temperature 153
_cell_measurement_theta_max 27.4816
_cell_measurement_theta_min 3.0294
_cell_volume 2998.3(8)
_computing_cell_refinement 'CrystalClear (Rigaku Inc., 2008)'
_computing_data_collection 'CrystalClear (Rigaku Inc., 2008)'
_computing_data_reduction 'CrystalClear (Rigaku Inc., 2008)'
_computing_molecular_graphics 'Ortep-3 for Windows (Farrugia, 1997)'
_computing_publication_material SHELXL97
_computing_structure_refinement 'SHELXL-97 (Sheldrick, 1997)'
_computing_structure_solution 'SIR97 (Altomare <i>et al.</i>,  1999)'
_diffrn_ambient_temperature 153
_diffrn_detector_area_resol_mean 28.5714
_diffrn_measured_fraction_theta_full 0.996
_diffrn_measured_fraction_theta_max 0.996
_diffrn_measurement_details
;
scan:
	Number of images: 360
	           Slice: -110.0000 - 70.0000
	     Image width: 0.5000
	        Exp time: 16.0000
	   Rotation axis: Omega
	           Omega: 0.0000
	             Chi: 45.0000
	             Phi: 0.0000
	             XTD: 44.9298
	          2theta: -20.1890
scan:
	Number of images: 360
	           Slice: -110.0000 - 70.0000
	     Image width: 0.5000
	        Exp time: 16.0000
	   Rotation axis: Omega
	           Omega: 0.0000
	             Chi: 45.0000
	             Phi: 90.0000
	             XTD: 44.9298
	          2theta: -20.1890
;
_diffrn_measurement_device 'Saturn724+ (4x4 bin mode)'
_diffrn_measurement_device_details 'AFC11 (Right): Eulerian 3 circle'
_diffrn_measurement_device_type 'Rigaku AFC11 with Saturn 724+ CCD'
_diffrn_measurement_method \w
_diffrn_radiation_detector CCD
_diffrn_radiation_monochromator Confocal
_diffrn_radiation_source 'Rotating Anode'
_diffrn_radiation_type MoK\a
_diffrn_radiation_wavelength 0.710747
_diffrn_reflns_av_R_equivalents 0.0289
_diffrn_reflns_av_unetI/netI 0.0285
_diffrn_reflns_limit_h_max 16
_diffrn_reflns_limit_h_min -16
_diffrn_reflns_limit_k_max 17
_diffrn_reflns_limit_k_min -17
_diffrn_reflns_limit_l_max 23
_diffrn_reflns_limit_l_min -20
_diffrn_reflns_number 24374
_diffrn_reflns_reduction_process 'Lp corrections applied'
_diffrn_reflns_theta_full 27.48
_diffrn_reflns_theta_max 27.48
_diffrn_reflns_theta_min 3.03
_diffrn_source_current 24.0000
_diffrn_source_power 1.2000
_diffrn_source_voltage 50.0000
_exptl_absorpt_coefficient_mu 0.711
_exptl_absorpt_correction_T_max 0.9790
_exptl_absorpt_correction_T_min 0.8536
_exptl_absorpt_correction_type multi-scan
_exptl_absorpt_process_details 'REQAB (Rigaku, 1998)'
_exptl_crystal_colour Green-Brown
_exptl_crystal_density_diffrn 1.410
_exptl_crystal_density_method 'not measured'
_exptl_crystal_description Platelet
_exptl_crystal_F_000 1328
_exptl_crystal_size_max 0.23
_exptl_crystal_size_mid 0.20
_exptl_crystal_size_min 0.03
_refine_diff_density_max 0.725
_refine_diff_density_min -0.360
_refine_diff_density_rms 0.068
_refine_ls_extinction_method none
_refine_ls_goodness_of_fit_ref 1.067
_refine_ls_hydrogen_treatment refall
_refine_ls_matrix_type full
_refine_ls_number_parameters 486
_refine_ls_number_reflns 6844
_refine_ls_number_restraints 0
_refine_ls_restrained_S_all 1.067
_refine_ls_R_factor_all 0.0472
_refine_ls_R_factor_gt 0.0385
_refine_ls_shift/su_max 0.001
_refine_ls_shift/su_mean 0.000
_refine_ls_structure_factor_coef Fsqd
_refine_ls_weighting_details 'calc w=1/[\s^2^(Fo^2^)+(0.0581P)^2^+0.9727P] where P=(Fo^2^+2Fc^2^)/3'
_refine_ls_weighting_scheme calc
_refine_ls_wR_factor_gt 0.0953
_refine_ls_wR_factor_ref 0.1009
_reflns_number_gt 5709
_reflns_number_total 6844
_reflns_threshold_expression >2sigma(I)
_cod_data_source_file om5b00366_si_003.cif
_cod_data_source_block Fe-o-apyBPT-P2_6
_cod_depositor_comments
;
The following automatic conversions were performed:

data item '_exptl_absorpt_correction_type' value 'Multi-scan' was
changed to 'multi-scan' in accordance with the
/home/saulius/struct/COD-crude-data/automatic-downloads/DataCite-retrospective/ACS/depositions/lib/dictionaries/cif_core.dic
dictionary named 'cif_core.dic' version 2.4.2 last updated on
2011-04-26.

Automatic conversion script
Id: cif_fix_values 6909 2019-04-08 15:41:33Z antanas 
;
_cod_original_sg_symbol_H-M P21/c
_cod_database_code 4087598

loop_
_symmetry_equiv_pos_as_xyz
'x, y, z'
'-x, y+1/2, -z+1/2'
'-x, -y, -z'
'x, -y-1/2, z-1/2'

loop_
_atom_site_label
_atom_site_type_symbol
_atom_site_fract_x
_atom_site_fract_y
_atom_site_fract_z
_atom_site_U_iso_or_equiv
_atom_site_adp_type
_atom_site_occupancy
_atom_site_symmetry_multiplicity
_atom_site_calc_flag
_atom_site_refinement_flags
C1 C 0.27392(15) -0.02247(14) 0.59868(11) 0.0215(4) Uani 1 1 d .
C2 C 0.32097(17) -0.11800(15) 0.60586(13) 0.0265(4) Uani 1 1 d .
C3 C 0.30393(18) -0.18019(16) 0.54351(14) 0.0289(5) Uani 1 1 d .
C4 C 0.23963(17) -0.14908(16) 0.47149(13) 0.0288(4) Uani 1 1 d .
C5 C 0.19163(17) -0.05564(16) 0.46363(12) 0.0260(4) Uani 1 1 d .
C6 C 0.20525(15) 0.00914(14) 0.52616(11) 0.0210(4) Uani 1 1 d .
C7 C 0.19684(15) 0.19530(14) 0.55027(10) 0.0182(4) Uani 1 1 d .
C8 C 0.14905(15) 0.10723(15) 0.51200(11) 0.0208(4) Uani 1 1 d .
C9 C 0.04539(16) 0.11168(16) 0.45532(11) 0.0249(4) Uani 1 1 d .
C10 C -0.00872(18) 0.20099(17) 0.43272(13) 0.0296(5) Uani 1 1 d .
C11 C 0.04191(17) 0.28865(16) 0.46358(12) 0.0262(4) Uani 1 1 d .
C12 C 0.14448(15) 0.28559(14) 0.52084(11) 0.0203(4) Uani 1 1 d .
C13 C 0.20360(15) 0.37647(14) 0.55451(11) 0.0200(4) Uani 1 1 d .
C14 C 0.16761(18) 0.47168(16) 0.52996(13) 0.0275(4) Uani 1 1 d .
C15 C 0.23117(19) 0.55255(16) 0.56368(14) 0.0314(5) Uani 1 1 d .
C16 C 0.32886(17) 0.53699(15) 0.62028(12) 0.0267(4) Uani 1 1 d .
C17 C 0.36121(15) 0.44011(14) 0.64502(11) 0.0215(4) Uani 1 1 d .
C18 C 0.41542(16) 0.22266(14) 0.74085(11) 0.0224(4) Uani 1 1 d .
C19 C 0.2119(2) 0.1907(2) 0.80110(13) 0.0316(5) Uani 1 1 d .
C20 C 0.05128(18) 0.16923(19) 0.65574(14) 0.0314(5) Uani 1 1 d .
C21 C 0.13821(16) 0.36080(16) 0.71004(11) 0.0248(4) Uani 1 1 d .
C22 C 0.03531(19) 0.39882(19) 0.66857(13) 0.0329(5) Uani 1 1 d .
C23 C 0.0112(2) 0.4984(2) 0.67459(15) 0.0403(6) Uani 1 1 d .
C24 C 0.0881(2) 0.5615(2) 0.72137(16) 0.0429(6) Uani 1 1 d .
C25 C 0.1893(2) 0.52482(19) 0.76407(15) 0.0381(5) Uani 1 1 d .
C26 C 0.21440(19) 0.42567(17) 0.75828(13) 0.0303(5) Uani 1 1 d .
C27 C 0.5096(2) 0.06568(19) 0.5981(2) 0.0429(6) Uani 1 1 d .
C28 C 0.3917(2) 0.1987(3) 0.48275(15) 0.0548(9) Uani 1 1 d .
C29 C 0.55959(19) 0.26860(17) 0.61487(14) 0.0342(5) Uani 1 1 d .
C30 C 0.5730(3) 0.3482(2) 0.5715(2) 0.0597(9) Uani 1 1 d .
H30 H 0.5206 0.3614 0.5228 0.072 Uiso 1 1 calc R
C31 C 0.6681(4) 0.4115(3) 0.6011(3) 0.0812(13) Uani 1 1 d .
H31 H 0.6789 0.4673 0.5726 0.097 Uiso 1 1 calc R
C32 C 0.7414(3) 0.3894(3) 0.6705(3) 0.0841(14) Uani 1 1 d .
H32 H 0.8039 0.4310 0.6897 0.101 Uiso 1 1 calc R
C33 C 0.7302(2) 0.3112(3) 0.7139(2) 0.0699(11) Uani 1 1 d .
H33 H 0.7837 0.2981 0.7622 0.084 Uiso 1 1 calc R
C34 C 0.63929(19) 0.2513(2) 0.68624(17) 0.0467(7) Uani 1 1 d .
H34 H 0.6302 0.1965 0.7164 0.056 Uiso 1 1 calc R
N1 N 0.29970(12) 0.35978(11) 0.61310(9) 0.0184(3) Uani 1 1 d .
N2 N 0.45419(15) 0.42579(14) 0.70575(10) 0.0261(4) Uani 1 1 d .
O1 O 0.47631(13) 0.21795(12) 0.80328(9) 0.0341(4) Uani 1 1 d .
P1 P 0.18032(4) 0.23306(4) 0.70165(3) 0.02069(12) Uani 1 1 d .
P2 P 0.44016(4) 0.18567(4) 0.58655(3) 0.02132(12) Uani 1 1 d .
S1 S 0.30741(4) 0.05108(4) 0.68177(3) 0.02305(12) Uani 1 1 d .
Fe1 Fe 0.31724(2) 0.214740(19) 0.648748(14) 0.01684(9) Uani 1 1 d .
H1N H 0.494(2) 0.4762(19) 0.7191(14) 0.030(6) Uiso 1 1 d .
H2 H 0.3639(19) -0.1389(18) 0.6534(14) 0.028(6) Uiso 1 1 d .
H2N H 0.486(2) 0.369(2) 0.7121(14) 0.035(7) Uiso 1 1 d .
H3 H 0.337(2) -0.242(2) 0.5512(14) 0.034(7) Uiso 1 1 d .
H4 H 0.226(2) -0.188(2) 0.4249(15) 0.039(7) Uiso 1 1 d .
H5 H 0.153(2) -0.0323(19) 0.4147(15) 0.039(7) Uiso 1 1 d .
H9 H 0.0108(17) 0.0528(16) 0.4325(12) 0.020(5) Uiso 1 1 d .
H10 H -0.081(2) 0.2006(19) 0.4005(15) 0.039(7) Uiso 1 1 d .
H11 H 0.0047(19) 0.3510(18) 0.4466(13) 0.029(6) Uiso 1 1 d .
H14 H 0.098(2) 0.4786(19) 0.4901(15) 0.039(7) Uiso 1 1 d .
H15 H 0.209(2) 0.617(2) 0.5495(14) 0.034(7) Uiso 1 1 d .
H16 H 0.3735(19) 0.5917(19) 0.6465(13) 0.031(6) Uiso 1 1 d .
H19A H 0.152(3) 0.201(2) 0.8169(17) 0.048(8) Uiso 1 1 d .
H19B H 0.273(2) 0.224(2) 0.8355(16) 0.042(8) Uiso 1 1 d .
H19C H 0.227(2) 0.120(2) 0.8009(15) 0.041(7) Uiso 1 1 d .
H20A H -0.002(2) 0.1867(19) 0.6836(14) 0.035(7) Uiso 1 1 d .
H20B H 0.068(2) 0.098(2) 0.6596(14) 0.034(7) Uiso 1 1 d .
H20C H 0.024(2) 0.189(2) 0.6047(17) 0.045(8) Uiso 1 1 d .
H22 H -0.014(2) 0.3586(19) 0.6399(15) 0.036(7) Uiso 1 1 d .
H23 H -0.054(2) 0.523(2) 0.6525(15) 0.043(7) Uiso 1 1 d .
H24 H 0.073(2) 0.632(2) 0.7241(17) 0.057(9) Uiso 1 1 d .
H25 H 0.245(2) 0.568(2) 0.7980(16) 0.046(8) Uiso 1 1 d .
H26 H 0.281(2) 0.4018(18) 0.7859(14) 0.030(6) Uiso 1 1 d .
H27A H 0.456(3) 0.012(3) 0.566(2) 0.084(11) Uiso 1 1 d .
H27B H 0.541(3) 0.053(2) 0.653(2) 0.070(11) Uiso 1 1 d .
H27C H 0.572(3) 0.072(2) 0.5788(18) 0.058(9) Uiso 1 1 d .
H28A H 0.347(3) 0.146(2) 0.4657(19) 0.063(10) Uiso 1 1 d .
H28B H 0.454(3) 0.190(3) 0.460(2) 0.078(11) Uiso 1 1 d .
H28C H 0.352(3) 0.262(3) 0.470(2) 0.069(11) Uiso 1 1 d .

loop_
_atom_site_aniso_label
_atom_site_aniso_U_11
_atom_site_aniso_U_22
_atom_site_aniso_U_33
_atom_site_aniso_U_23
_atom_site_aniso_U_13
_atom_site_aniso_U_12
C1 0.0209(9) 0.0189(9) 0.0229(9) -0.0024(7) 0.0041(8) -0.0047(7)
C2 0.0251(10) 0.0212(10) 0.0304(11) 0.0009(8) 0.0047(9) -0.0015(8)
C3 0.0260(10) 0.0183(10) 0.0425(13) -0.0033(9) 0.0110(9) -0.0011(8)
C4 0.0288(10) 0.0256(11) 0.0325(11) -0.0110(9) 0.0106(9) -0.0062(9)
C5 0.0240(10) 0.0282(11) 0.0243(10) -0.0036(8) 0.0053(8) -0.0036(8)
C6 0.0191(9) 0.0195(9) 0.0241(9) -0.0005(7) 0.0064(7) -0.0033(7)
C7 0.0162(8) 0.0216(9) 0.0155(8) -0.0009(7) 0.0031(7) -0.0019(7)
C8 0.0205(9) 0.0223(9) 0.0182(9) -0.0007(7) 0.0041(7) -0.0026(7)
C9 0.0223(9) 0.0260(10) 0.0218(9) -0.0038(8) 0.0003(8) -0.0056(8)
C10 0.0205(10) 0.0339(12) 0.0262(11) 0.0019(9) -0.0041(8) -0.0019(9)
C11 0.0217(10) 0.0241(10) 0.0276(10) 0.0052(8) 0.0003(8) 0.0020(8)
C12 0.0192(9) 0.0208(9) 0.0194(9) 0.0003(7) 0.0036(7) -0.0016(7)
C13 0.0188(9) 0.0201(9) 0.0206(9) 0.0006(7) 0.0056(7) -0.0002(7)
C14 0.0256(10) 0.0228(10) 0.0312(11) 0.0041(8) 0.0047(9) 0.0032(8)
C15 0.0359(12) 0.0188(10) 0.0401(12) 0.0046(9) 0.0129(10) 0.0014(9)
C16 0.0292(10) 0.0188(10) 0.0326(11) -0.0035(8) 0.0101(9) -0.0054(8)
C17 0.0218(9) 0.0214(9) 0.0221(9) -0.0036(7) 0.0082(8) -0.0028(7)
C18 0.0211(9) 0.0206(9) 0.0244(10) -0.0005(7) 0.0053(8) -0.0005(7)
C19 0.0381(13) 0.0383(13) 0.0206(10) 0.0014(9) 0.0123(10) -0.0029(11)
C20 0.0268(11) 0.0393(14) 0.0279(11) -0.0057(9) 0.0086(9) -0.0145(10)
C21 0.0255(10) 0.0288(11) 0.0226(9) -0.0015(8) 0.0110(8) -0.0008(8)
C22 0.0278(11) 0.0407(13) 0.0304(11) -0.0013(10) 0.0095(9) 0.0030(10)
C23 0.0378(13) 0.0466(15) 0.0421(14) 0.0054(11) 0.0203(11) 0.0179(12)
C24 0.0588(16) 0.0316(13) 0.0513(15) 0.0011(11) 0.0360(13) 0.0107(12)
C25 0.0442(14) 0.0342(13) 0.0439(13) -0.0112(11) 0.0251(11) -0.0046(11)
C26 0.0284(11) 0.0313(12) 0.0326(11) -0.0064(9) 0.0118(9) -0.0029(9)
C27 0.0375(13) 0.0287(12) 0.072(2) -0.0065(12) 0.0303(14) 0.0014(11)
C28 0.0336(14) 0.111(3) 0.0204(12) 0.0007(15) 0.0098(11) -0.0001(17)
C29 0.0352(12) 0.0272(11) 0.0500(14) -0.0133(10) 0.0275(11) -0.0056(9)
C30 0.089(2) 0.0338(14) 0.082(2) -0.0132(14) 0.0639(19) -0.0114(15)
C31 0.110(3) 0.051(2) 0.125(3) -0.031(2) 0.097(3) -0.028(2)
C32 0.074(2) 0.079(3) 0.125(4) -0.062(3) 0.068(3) -0.033(2)
C33 0.0361(15) 0.085(3) 0.089(3) -0.054(2) 0.0197(16) -0.0127(16)
C34 0.0240(11) 0.0563(16) 0.0571(16) -0.0308(14) 0.0091(11) -0.0022(11)
N1 0.0181(7) 0.0172(8) 0.0205(8) -0.0019(6) 0.0067(6) -0.0011(6)
N2 0.0235(9) 0.0207(9) 0.0299(9) -0.0062(7) 0.0025(7) -0.0047(8)
O1 0.0308(8) 0.0368(9) 0.0238(8) 0.0004(6) -0.0071(7) -0.0024(7)
P1 0.0199(2) 0.0244(3) 0.0173(2) -0.00171(18) 0.00510(19) -0.00430(19)
P2 0.0189(2) 0.0254(3) 0.0186(2) -0.00227(19) 0.00431(19) -0.00036(19)
S1 0.0290(3) 0.0176(2) 0.0186(2) 0.00109(17) 0.00185(19) -0.00011(19)
Fe1 0.01620(14) 0.01718(14) 0.01495(14) -0.00036(9) 0.00175(10) -0.00079(10)

loop_
_atom_type_symbol
_atom_type_description
_atom_type_scat_dispersion_real
_atom_type_scat_dispersion_imag
_atom_type_scat_source
C C 0.0033 0.0016 'International Tables Vol C Tables 4.2.6.8 and 6.1.1.4'
H H 0.0000 0.0000 'International Tables Vol C Tables 4.2.6.8 and 6.1.1.4'
N N 0.0061 0.0033 'International Tables Vol C Tables 4.2.6.8 and 6.1.1.4'
O O 0.0106 0.0060 'International Tables Vol C Tables 4.2.6.8 and 6.1.1.4'
P P 0.1023 0.0942 'International Tables Vol C Tables 4.2.6.8 and 6.1.1.4'
S S 0.1246 0.1234 'International Tables Vol C Tables 4.2.6.8 and 6.1.1.4'
Fe Fe 0.3463 0.8444 'International Tables Vol C Tables 4.2.6.8 and 6.1.1.4'

loop_
_geom_angle_atom_site_label_1
_geom_angle_atom_site_label_2
_geom_angle_atom_site_label_3
_geom_angle
C2 C1 C6 119.07(18)
C2 C1 S1 116.95(15)
C6 C1 S1 123.97(15)
C3 C2 C1 121.7(2)
C3 C2 H2 119.6(15)
C1 C2 H2 118.7(15)
C2 C3 C4 120.0(2)
C2 C3 H3 118.2(16)
C4 C3 H3 121.8(16)
C3 C4 C5 119.03(19)
C3 C4 H4 124.2(15)
C5 C4 H4 116.8(15)
C4 C5 C6 122.66(19)
C4 C5 H5 119.4(16)
C6 C5 H5 117.8(16)
C5 C6 C1 117.52(18)
C5 C6 C8 118.59(17)
C1 C6 C8 123.87(17)
C12 C7 C8 116.85(16)
C12 C7 Fe1 111.97(13)
C8 C7 Fe1 130.67(14)
C9 C8 C7 119.46(18)
C9 C8 C6 117.40(17)
C7 C8 C6 123.09(16)
C10 C9 C8 121.74(19)
C10 C9 H9 118.4(13)
C8 C9 H9 119.8(13)
C11 C10 C9 119.50(19)
C11 C10 H10 120.8(16)
C9 C10 H10 119.5(16)
C10 C11 C12 119.47(19)
C10 C11 H11 119.2(14)
C12 C11 H11 121.3(14)
C11 C12 C7 122.24(17)
C11 C12 C13 121.95(17)
C7 C12 C13 115.81(16)
N1 C13 C14 121.95(18)
N1 C13 C12 114.20(16)
C14 C13 C12 123.85(18)
C15 C14 C13 119.46(19)
C15 C14 H14 122.5(16)
C13 C14 H14 118.0(16)
C16 C15 C14 119.3(2)
C16 C15 H15 119.0(16)
C14 C15 H15 121.7(16)
C15 C16 C17 119.72(19)
C15 C16 H16 121.3(14)
C17 C16 H16 118.8(14)
N1 C17 N2 118.65(18)
N1 C17 C16 121.93(17)
N2 C17 C16 119.33(18)
N1 C17 C18 61.98(10)
N2 C17 C18 57.88(11)
C16 C17 C18 165.68(14)
O1 C18 Fe1 172.67(18)
O1 C18 C17 121.53(14)
Fe1 C18 C17 65.51(7)
P1 C19 H19A 109.0(18)
P1 C19 H19B 113.0(16)
H19A C19 H19B 109(2)
P1 C19 H19C 106.5(16)
H19A C19 H19C 109(2)
H19B C19 H19C 110(2)
P1 C20 H20A 108.6(14)
P1 C20 H20B 106.5(14)
H20A C20 H20B 111(2)
P1 C20 H20C 109.5(17)
H20A C20 H20C 110(2)
H20B C20 H20C 111(2)
C22 C21 C26 117.9(2)
C22 C21 P1 123.64(17)
C26 C21 P1 118.37(16)
C23 C22 C21 120.4(2)
C23 C22 H22 120.8(17)
C21 C22 H22 118.7(17)
C24 C23 C22 120.7(2)
C24 C23 H23 117.0(18)
C22 C23 H23 122.1(19)
C23 C24 C25 119.7(2)
C23 C24 H24 121.1(18)
C25 C24 H24 119.2(18)
C24 C25 C26 120.1(2)
C24 C25 H25 121.2(16)
C26 C25 H25 118.7(17)
C25 C26 C21 121.1(2)
C25 C26 H26 120.1(16)
C21 C26 H26 118.8(16)
P2 C27 H27A 110(2)
P2 C27 H27B 108(2)
H27A C27 H27B 117(3)
P2 C27 H27C 107.6(19)
H27A C27 H27C 109(3)
H27B C27 H27C 105(3)
P2 C28 H28A 105(2)
P2 C28 H28B 111.7(19)
H28A C28 H28B 105(3)
P2 C28 H28C 108(2)
H28A C28 H28C 112(3)
H28B C28 H28C 115(3)
C30 C29 C34 118.7(3)
C30 C29 P2 123.7(2)
C34 C29 P2 117.5(2)
C29 C30 C31 119.1(4)
C29 C30 H30 120.5
C31 C30 H30 120.5
C32 C31 C30 118.5(4)
C32 C31 H31 120.7
C30 C31 H31 120.7
C33 C32 C31 123.5(3)
C33 C32 H32 118.3
C31 C32 H32 118.3
C32 C33 C34 118.2(4)
C32 C33 H33 120.9
C34 C33 H33 120.9
C33 C34 C29 122.0(3)
C33 C34 H34 119.0
C29 C34 H34 119.0
C17 N1 C13 117.61(16)
C17 N1 Fe1 129.09(13)
C13 N1 Fe1 112.73(12)
C17 N2 H1N 114.7(17)
C17 N2 H2N 119.6(17)
H1N N2 H2N 118(2)
C20 P1 C21 103.51(11)
C20 P1 C19 101.45(12)
C21 P1 C19 100.87(11)
C20 P1 Fe1 117.69(8)
C21 P1 Fe1 115.33(7)
C19 P1 Fe1 115.63(9)
C28 P2 C27 101.60(17)
C28 P2 C29 102.64(15)
C27 P2 C29 99.91(12)
C28 P2 Fe1 116.74(10)
C27 P2 Fe1 119.29(10)
C29 P2 Fe1 114.00(7)
C1 S1 Fe1 109.33(7)
C18 Fe1 C7 173.37(8)
C18 Fe1 N1 102.80(8)
C7 Fe1 N1 81.94(7)
C18 Fe1 P2 95.28(7)
C7 Fe1 P2 89.17(6)
N1 Fe1 P2 91.62(5)
C18 Fe1 P1 90.02(7)
C7 Fe1 P1 85.26(6)
N1 Fe1 P1 90.60(5)
P2 Fe1 P1 173.66(2)
C18 Fe1 S1 83.55(6)
C7 Fe1 S1 91.24(6)
N1 Fe1 S1 171.02(5)
P2 Fe1 S1 94.13(2)
P1 Fe1 S1 82.98(2)

loop_
_geom_bond_atom_site_label_1
_geom_bond_atom_site_label_2
_geom_bond_distance
C1 C2 1.408(3)
C1 C6 1.409(3)
C1 S1 1.752(2)
C2 C3 1.377(3)
C2 H2 0.92(2)
C3 C4 1.383(3)
C3 H3 0.92(3)
C4 C5 1.387(3)
C4 H4 0.97(3)
C5 C6 1.406(3)
C5 H5 0.93(3)
C6 C8 1.486(3)
C7 C12 1.410(3)
C7 C8 1.414(3)
C7 Fe1 1.9890(18)
C8 C9 1.407(3)
C9 C10 1.384(3)
C9 H9 0.94(2)
C10 C11 1.379(3)
C10 H10 0.93(3)
C11 C12 1.402(3)
C11 H11 0.97(2)
C12 C13 1.468(3)
C13 N1 1.375(2)
C13 C14 1.387(3)
C14 C15 1.383(3)
C14 H14 0.97(3)
C15 C16 1.368(3)
C15 H15 0.92(3)
C16 C17 1.399(3)
C16 H16 0.96(2)
C17 N1 1.357(2)
C17 N2 1.365(3)
C17 C18 3.369(3)
C18 O1 1.166(2)
C18 Fe1 1.763(2)
C19 P1 1.828(2)
C19 H19A 0.91(3)
C19 H19B 0.95(3)
C19 H19C 0.97(3)
C20 P1 1.819(2)
C20 H20A 1.00(3)
C20 H20B 0.98(3)
C20 H20C 0.93(3)
C21 C22 1.396(3)
C21 C26 1.398(3)
C21 P1 1.822(2)
C22 C23 1.387(4)
C22 H22 0.87(3)
C23 C24 1.377(4)
C23 H23 0.87(3)
C24 C25 1.379(4)
C24 H24 0.97(3)
C25 C26 1.384(3)
C25 H25 0.98(3)
C26 H26 0.90(2)
C27 P2 1.823(3)
C27 H27A 1.04(4)
C27 H27B 0.97(3)
C27 H27C 0.98(3)
C28 P2 1.814(3)
C28 H28A 0.90(3)
C28 H28B 1.02(4)
C28 H28C 0.98(4)
C29 C30 1.375(4)
C29 C34 1.403(4)
C29 P2 1.833(2)
C30 C31 1.445(5)
C30 H30 0.9500
C31 C32 1.355(6)
C31 H31 0.9500
C32 C33 1.352(6)
C32 H32 0.9500
C33 C34 1.377(4)
C33 H33 0.9500
C34 H34 0.9500
N1 Fe1 2.0469(16)
N2 H1N 0.84(3)
N2 H2N 0.85(3)
P1 Fe1 2.2692(6)
P2 Fe1 2.2497(6)
S1 Fe1 2.2966(6)

loop_
_geom_torsion_atom_site_label_1
_geom_torsion_atom_site_label_2
_geom_torsion_atom_site_label_3
_geom_torsion_atom_site_label_4
_geom_torsion
C6 C1 C2 C3 1.7(3)
S1 C1 C2 C3 -177.15(17)
C1 C2 C3 C4 0.3(3)
C2 C3 C4 C5 -1.1(3)
C3 C4 C5 C6 -0.2(3)
C4 C5 C6 C1 2.2(3)
C4 C5 C6 C8 -179.12(19)
C2 C1 C6 C5 -2.9(3)
S1 C1 C6 C5 175.87(15)
C2 C1 C6 C8 178.52(18)
S1 C1 C6 C8 -2.7(3)
C12 C7 C8 C9 -9.4(3)
Fe1 C7 C8 C9 161.70(16)
C12 C7 C8 C6 167.90(17)
Fe1 C7 C8 C6 -21.1(3)
C5 C6 C8 C9 34.6(3)
C1 C6 C8 C9 -146.88(19)
C5 C6 C8 C7 -142.7(2)
C1 C6 C8 C7 35.8(3)
C7 C8 C9 C10 3.7(3)
C6 C8 C9 C10 -173.69(19)
C8 C9 C10 C11 3.2(3)
C9 C10 C11 C12 -3.9(3)
C10 C11 C12 C7 -2.2(3)
C10 C11 C12 C13 178.5(2)
C8 C7 C12 C11 8.8(3)
Fe1 C7 C12 C11 -163.91(17)
C8 C7 C12 C13 -171.84(17)
Fe1 C7 C12 C13 15.5(2)
C11 C12 C13 N1 176.24(19)
C7 C12 C13 N1 -3.1(2)
C11 C12 C13 C14 -4.2(3)
C7 C12 C13 C14 176.44(19)
N1 C13 C14 C15 1.8(3)
C12 C13 C14 C15 -177.8(2)
C13 C14 C15 C16 0.5(3)
C14 C15 C16 C17 -2.2(3)
C15 C16 C17 N1 1.8(3)
C15 C16 C17 N2 -174.6(2)
C15 C16 C17 C18 -100.0(6)
N1 C17 C18 O1 -171.6(2)
N2 C17 C18 O1 21.2(2)
C16 C17 C18 O1 -61.9(6)
N1 C17 C18 Fe1 6.08(10)
N2 C17 C18 Fe1 -161.15(15)
C16 C17 C18 Fe1 115.8(6)
C26 C21 C22 C23 1.1(3)
P1 C21 C22 C23 -176.28(18)
C21 C22 C23 C24 0.1(4)
C22 C23 C24 C25 -1.5(4)
C23 C24 C25 C26 1.8(4)
C24 C25 C26 C21 -0.6(4)
C22 C21 C26 C25 -0.8(3)
P1 C21 C26 C25 176.66(18)
C34 C29 C30 C31 -0.4(4)
P2 C29 C30 C31 177.1(2)
C29 C30 C31 C32 0.6(4)
C30 C31 C32 C33 -0.2(5)
C31 C32 C33 C34 -0.4(5)
C32 C33 C34 C29 0.6(4)
C30 C29 C34 C33 -0.1(4)
P2 C29 C34 C33 -177.9(2)
N2 C17 N1 C13 176.84(17)
C16 C17 N1 C13 0.4(3)
C18 C17 N1 C13 164.52(18)
N2 C17 N1 Fe1 6.2(3)
C16 C17 N1 Fe1 -170.22(15)
C18 C17 N1 Fe1 -6.14(10)
C14 C13 N1 C17 -2.2(3)
C12 C13 N1 C17 177.40(16)
C14 C13 N1 Fe1 169.96(16)
C12 C13 N1 Fe1 -10.4(2)
C22 C21 P1 C20 -16.8(2)
C26 C21 P1 C20 165.84(17)
C22 C21 P1 C19 -121.52(19)
C26 C21 P1 C19 61.13(19)
C22 C21 P1 Fe1 113.16(17)
C26 C21 P1 Fe1 -64.19(18)
C30 C29 P2 C28 24.6(3)
C34 C29 P2 C28 -157.8(2)
C30 C29 P2 C27 129.0(2)
C34 C29 P2 C27 -53.4(2)
C30 C29 P2 Fe1 -102.6(2)
C34 C29 P2 Fe1 74.99(18)
C2 C1 S1 Fe1 145.34(14)
C6 C1 S1 Fe1 -33.48(18)
O1 C18 Fe1 C7 25(2)
C17 C18 Fe1 C7 -138.8(7)
O1 C18 Fe1 N1 160.6(14)
C17 C18 Fe1 N1 -3.65(6)
O1 C18 Fe1 P2 -106.5(14)
C17 C18 Fe1 P2 89.23(4)
O1 C18 Fe1 P1 70.0(14)
C17 C18 Fe1 P1 -94.27(4)
O1 C18 Fe1 S1 -13.0(14)
C17 C18 Fe1 S1 -177.20(4)
C12 C7 Fe1 C18 119.8(7)
C8 C7 Fe1 C18 -51.6(8)
C12 C7 Fe1 N1 -16.24(14)
C8 C7 Fe1 N1 172.37(19)
C12 C7 Fe1 P2 -108.00(13)
C8 C7 Fe1 P2 80.61(18)
C12 C7 Fe1 P1 75.04(13)
C8 C7 Fe1 P1 -96.35(18)
C12 C7 Fe1 S1 157.89(13)
C8 C7 Fe1 S1 -13.50(18)
C17 N1 Fe1 C18 10.67(18)
C13 N1 Fe1 C18 -160.36(13)
C17 N1 Fe1 C7 -174.05(17)
C13 N1 Fe1 C7 14.92(13)
C17 N1 Fe1 P2 -85.12(16)
C13 N1 Fe1 P2 103.85(12)
C17 N1 Fe1 P1 100.82(16)
C13 N1 Fe1 P1 -70.21(12)
C17 N1 Fe1 S1 145.1(2)
C13 N1 Fe1 S1 -26.0(4)
C28 P2 Fe1 C18 -165.94(17)
C27 P2 Fe1 C18 71.33(13)
C29 P2 Fe1 C18 -46.43(11)
C28 P2 Fe1 C7 18.99(17)
C27 P2 Fe1 C7 -103.75(13)
C29 P2 Fe1 C7 138.50(11)
C28 P2 Fe1 N1 -62.92(17)
C27 P2 Fe1 N1 174.34(13)
C29 P2 Fe1 N1 56.59(10)
C28 P2 Fe1 P1 47.6(3)
C27 P2 Fe1 P1 -75.2(2)
C29 P2 Fe1 P1 167.1(2)
C28 P2 Fe1 S1 110.18(16)
C27 P2 Fe1 S1 -12.56(12)
C29 P2 Fe1 S1 -130.31(9)
C20 P1 Fe1 C18 -147.08(12)
C21 P1 Fe1 C18 90.23(10)
C19 P1 Fe1 C18 -27.06(11)
C20 P1 Fe1 C7 28.26(11)
C21 P1 Fe1 C7 -94.44(9)
C19 P1 Fe1 C7 148.28(11)
C20 P1 Fe1 N1 110.12(11)
C21 P1 Fe1 N1 -12.58(8)
C19 P1 Fe1 N1 -129.86(10)
C20 P1 Fe1 P2 -0.4(2)
C21 P1 Fe1 P2 -123.1(2)
C19 P1 Fe1 P2 119.6(2)
C20 P1 Fe1 S1 -63.58(10)
C21 P1 Fe1 S1 173.72(7)
C19 P1 Fe1 S1 56.44(9)
C1 S1 Fe1 C18 -149.67(10)
C1 S1 Fe1 C7 34.44(9)
C1 S1 Fe1 N1 74.9(3)
C1 S1 Fe1 P2 -54.81(7)
C1 S1 Fe1 P1 119.51(7)
